data_1547731
loop_
_publ_author_name
'Shoji, Yoshiaki'
'Kajitani, Takashi'
'Ishiwari, Fumitaka'
'Ding, Qiang'
'Sato, Hiroyasu'
'Anetai, Hayato'
'Akutagawa, Tomoyuki'
'Sakurai, Hidehiro'
'Fukushima, Takanori'

_publ_section_title
;
 Hexathioalkyl sumanenes: An electron-donating buckybowl as a building
 block for supramolecular materials
;
_journal_name_full 'Chem. Sci.'
_journal_paper_doi 10.1039/C7SC03860G
_journal_year 2017
_chemical_formula_sum 'C117 H24 S6'
_chemical_formula_weight 1621.72
_space_group_crystal_system triclinic
_space_group_IT_number 2
_space_group_name_Hall '-P 1'
_space_group_name_H-M_alt 'P -1'
_symmetry_space_group_name_Hall '-P 1'
_symmetry_space_group_name_H-M 'P -1'
_atom_sites_solution_hydrogens geom
_audit_creation_method SHELXL-2014/6
_audit_update_record
;
2017-09-04 deposited with the CCDC.
2017-10-18 downloaded from the CCDC.
;
_cell_angle_alpha 98.3340(10)
_cell_angle_beta 113.3320(10)
_cell_angle_gamma 112.8910(10)
_cell_formula_units_Z 2
_cell_length_a 13.7708(11)
_cell_length_b 16.9234(14)
_cell_length_c 17.1467(14)
_cell_measurement_reflns_used 9991
_cell_measurement_temperature 90
_cell_measurement_theta_max 29.04
_cell_measurement_theta_min 2.28
_cell_volume 3162.1(4)
_computing_cell_refinement 'APEX2 (Bruker AXS, 2006)'
_computing_data_collection 'APEX2 (Bruker AXS, 2006)'
_computing_data_reduction 'SAINT (Bruker AXS, 2004)'
_computing_molecular_graphics 'XSHELL (Bruker AXS,2002)'
_computing_publication_material 'XCIF (Bruker AXS, 2001)'
_computing_structure_refinement 'SHELXL-2014 (Sheldrick, 2014)'
_computing_structure_solution 'SHELXT (Sheldrick, 2014)'
_diffrn_ambient_temperature 90
_diffrn_detector_area_resol_mean 8.333
_diffrn_measured_fraction_theta_full 0.968
_diffrn_measured_fraction_theta_max 0.993
_diffrn_measurement_device_type 'Bruker APEXII CCD area detector'
_diffrn_measurement_method 'phi and omega scans'
_diffrn_radiation_monochromator 'Bruker Helios multilayer confocal mirror'
_diffrn_radiation_source 'Bruker TXS fine-focus rotating anode'
_diffrn_radiation_type MoK\a
_diffrn_radiation_wavelength 0.71073
_diffrn_reflns_av_R_equivalents 0.0148
_diffrn_reflns_av_unetI/netI 0.0213
_diffrn_reflns_Laue_measured_fraction_full 0.968
_diffrn_reflns_Laue_measured_fraction_max 0.993
_diffrn_reflns_limit_h_max 16
_diffrn_reflns_limit_h_min -16
_diffrn_reflns_limit_k_max 20
_diffrn_reflns_limit_k_min -19
_diffrn_reflns_limit_l_max 20
_diffrn_reflns_limit_l_min -20
_diffrn_reflns_number 23130
_diffrn_reflns_point_group_measured_fraction_full 0.968
_diffrn_reflns_point_group_measured_fraction_max 0.993
_diffrn_reflns_theta_full 25.242
_diffrn_reflns_theta_max 25.028
_diffrn_reflns_theta_min 1.383
_exptl_absorpt_coefficient_mu 0.288
_exptl_absorpt_correction_T_max 0.961
_exptl_absorpt_correction_T_min 0.927
_exptl_absorpt_correction_type multi-scan
_exptl_absorpt_process_details
;
SADABS Sheldrick 1996
;
_exptl_crystal_colour black
_exptl_crystal_density_diffrn 1.703
_exptl_crystal_description block
_exptl_crystal_F_000 1644
_exptl_crystal_recrystallization_method 'Re-crystallisation from solvent: toluene'
_exptl_crystal_size_max 0.300
_exptl_crystal_size_mid 0.200
_exptl_crystal_size_min 0.140
_refine_diff_density_max 1.017
_refine_diff_density_min -0.362
_refine_diff_density_rms 0.055
_refine_ls_extinction_method none
_refine_ls_goodness_of_fit_ref 1.014
_refine_ls_hydrogen_treatment constr
_refine_ls_matrix_type full
_refine_ls_number_parameters 1125
_refine_ls_number_reflns 11101
_refine_ls_number_restraints 0
_refine_ls_restrained_S_all 1.014
_refine_ls_R_factor_all 0.0424
_refine_ls_R_factor_gt 0.0381
_refine_ls_shift/su_max 0.000
_refine_ls_shift/su_mean 0.000
_refine_ls_structure_factor_coef Fsqd
_refine_ls_weighting_details 'w=1/[\s^2^(Fo^2^)+(0.0398P)^2^+4.4247P] where P=(Fo^2^+2Fc^2^)/3'
_refine_ls_weighting_scheme calc
_refine_ls_wR_factor_gt 0.0927
_refine_ls_wR_factor_ref 0.0958
_reflns_Friedel_coverage 0.000
_reflns_number_gt 10001
_reflns_number_total 11101
_reflns_threshold_expression 'I > 2\s(I)'
_cod_data_source_file c7sc03860g2.cif
_cod_data_source_block SumS_C60_0m_a
_cod_database_code 1547731
_shelx_space_group_comment
;
The symmetry employed for this shelxl refinement is uniquely defined
by the following loop, which should always be used as a source of
symmetry information in preference to the above space-group names.
They are only intended as comments.
;
_shelx_estimated_absorpt_t_min 0.919
_shelx_estimated_absorpt_t_max 0.961
_shelxl_version_number 2014/6

loop_
_space_group_symop_operation_xyz
'x, y, z'
'-x, -y, -z'

loop_
_atom_site_label
_atom_site_type_symbol
_atom_site_fract_x
_atom_site_fract_y
_atom_site_fract_z
_atom_site_U_iso_or_equiv
_atom_site_adp_type
_atom_site_occupancy
_atom_site_site_symmetry_order
_atom_site_calc_flag
_atom_site_refinement_flags_posn
_atom_site_refinement_flags_adp
_atom_site_refinement_flags_occupancy
_atom_site_disorder_assembly
_atom_site_disorder_group
C1 C 0.78360(17) 0.31574(13) 0.25339(13) 0.0131(4) Uani 1 1 d . . . . .
C2 C 0.77803(17) 0.31018(13) 0.33158(13) 0.0140(4) Uani 1 1 d . . . . .
C3 C 0.69822(17) 0.22479(13) 0.33063(13) 0.0143(4) Uani 1 1 d . . . . .
C4 C 0.62486(18) 0.14870(13) 0.25130(13) 0.0138(4) Uani 1 1 d . . . . .
C5 C 0.62653(18) 0.15542(13) 0.16950(13) 0.0134(4) Uani 1 1 d . . . . .
C6 C 0.70735(17) 0.23707(13) 0.17120(13) 0.0128(4) Uani 1 1 d . . . . .
C7 C 0.67967(17) 0.26396(13) 0.09587(13) 0.0133(4) Uani 1 1 d . . . . .
C8 C 0.57468(18) 0.19976(14) 0.01527(13) 0.0142(4) Uani 1 1 d . . . . .
C9 C 0.49025(17) 0.11366(13) 0.01308(13) 0.0131(4) Uani 1 1 d . . . . .
C10 C 0.51370(18) 0.09356(13) 0.09323(13) 0.0141(4) Uani 1 1 d . . . . .
C11 C 0.43677(18) 0.03039(13) 0.12801(14) 0.0161(4) Uani 1 1 d . . . . .
H11A H 0.3549 0.0243 0.1025 0.019 Uiso 1 1 calc R U . . .
H11B H 0.4287 -0.0313 0.1122 0.019 Uiso 1 1 calc R U . . .
C12 C 0.51149(18) 0.08150(13) 0.23149(14) 0.0154(4) Uani 1 1 d . . . . .
C13 C 0.48018(18) 0.08688(14) 0.29967(14) 0.0166(4) Uani 1 1 d . . . . .
C14 C 0.55816(18) 0.16574(14) 0.38350(14) 0.0162(4) Uani 1 1 d . . . . .
C15 C 0.66422(18) 0.23824(14) 0.39602(13) 0.0148(4) Uani 1 1 d . . . . .
C16 C 0.73852(18) 0.34241(13) 0.45142(13) 0.0155(4) Uani 1 1 d . . . . .
H16A H 0.8013 0.3558 0.5135 0.019 Uiso 1 1 calc R U . . .
H16B H 0.6852 0.3667 0.4555 0.019 Uiso 1 1 calc R U . . .
C17 C 0.79718(17) 0.38356(14) 0.39574(13) 0.0139(4) Uani 1 1 d . . . . .
C18 C 0.83440(17) 0.46788(13) 0.38238(13) 0.0143(4) Uani 1 1 d . . . . .
C19 C 0.83628(17) 0.47307(13) 0.29931(13) 0.0140(4) Uani 1 1 d . . . . .
C20 C 0.80551(17) 0.39578(13) 0.23297(13) 0.0131(4) Uani 1 1 d . . . . .
C21 C 0.75521(17) 0.36939(13) 0.12939(13) 0.0132(4) Uani 1 1 d . . . . .
H21A H 0.7038 0.3966 0.1029 0.016 Uiso 1 1 calc R U . . .
H21B H 0.8216 0.3887 0.1146 0.016 Uiso 1 1 calc R U . . .
C22 C 0.6568(10) 0.2361(6) -0.1050(6) 0.0222(17) Uani 0.59(2) 1 d . . P A 1
H22A H 0.7358 0.2826 -0.0529 0.033 Uiso 0.59(2) 1 calc R U P A 1
H22B H 0.6470 0.2519 -0.1594 0.033 Uiso 0.59(2) 1 calc R U P A 1
H22C H 0.6525 0.1761 -0.1144 0.033 Uiso 0.59(2) 1 calc R U P A 1
C22T C 0.5961(17) 0.2027(11) -0.1401(10) 0.028(3) Uani 0.41(2) 1 d . . P A 2
H22D H 0.6809 0.2222 -0.0976 0.042 Uiso 0.41(2) 1 calc R U P A 2
H22E H 0.5928 0.2329 -0.1850 0.042 Uiso 0.41(2) 1 calc R U P A 2
H22F H 0.5513 0.1361 -0.1712 0.042 Uiso 0.41(2) 1 calc R U P A 2
C24 C 0.3661(2) -0.07310(17) 0.32614(19) 0.0331(6) Uani 1 1 d . . . . .
H24A H 0.4079 -0.0946 0.3012 0.050 Uiso 1 1 calc R U . . .
H24B H 0.2902 -0.1255 0.3127 0.050 Uiso 1 1 calc R U . . .
H24C H 0.4183 -0.0421 0.3921 0.050 Uiso 1 1 calc R U . . .
C25 C 0.6378(2) 0.24363(16) 0.56762(15) 0.0271(5) Uani 1 1 d . . . . .
H25A H 0.7013 0.2281 0.5735 0.041 Uiso 1 1 calc R U . . .
H25B H 0.6203 0.2359 0.6170 0.041 Uiso 1 1 calc R U . . .
H25C H 0.6656 0.3075 0.5709 0.041 Uiso 1 1 calc R U . . .
C26 C 0.90254(19) 0.55140(15) 0.56227(14) 0.0199(4) Uani 1 1 d . . . . .
H26A H 0.8269 0.5157 0.5623 0.030 Uiso 1 1 calc R U . . .
H26B H 0.9522 0.6105 0.6124 0.030 Uiso 1 1 calc R U . . .
H26C H 0.9474 0.5175 0.5698 0.030 Uiso 1 1 calc R U . . .
C27 C 1.0103(2) 0.62051(18) 0.29494(19) 0.0358(6) Uani 1 1 d . . . . .
H27A H 1.0657 0.6368 0.3594 0.054 Uiso 1 1 calc R U . . .
H27B H 1.0326 0.6753 0.2783 0.054 Uiso 1 1 calc R U . . .
H27C H 1.0162 0.5743 0.2583 0.054 Uiso 1 1 calc R U . . .
C28 C 1.06883(19) 0.78374(17) 0.98233(16) 0.0278(5) Uani 1 1 d . . . . .
C29 C 1.0449(2) 0.73612(17) 0.89774(16) 0.0279(5) Uani 1 1 d . . . . .
C30 C 1.0008(2) 0.63835(18) 0.86981(17) 0.0289(5) Uani 1 1 d . . . . .
C31 C 0.9823(2) 0.59150(18) 0.92761(17) 0.0305(6) Uani 1 1 d . . . . .
C32 C 1.0076(2) 0.64129(18) 1.01576(16) 0.0293(5) Uani 1 1 d . . . . .
C33 C 1.04962(19) 0.73522(18) 1.04271(15) 0.0279(5) Uani 1 1 d . . . . .
C34 C 1.03336(19) 0.85326(15) 0.99141(15) 0.0262(5) Uani 1 1 d . . . . .
C35 C 0.9749(2) 0.87201(15) 0.91541(16) 0.0261(5) Uani 1 1 d . . . . .
C36 C 0.9495(2) 0.82194(15) 0.82718(16) 0.0255(5) Uani 1 1 d . . . . .
C37 C 0.9843(2) 0.75587(16) 0.81872(16) 0.0258(5) Uani 1 1 d . . . . .
C38 C 0.9029(2) 0.67033(17) 0.74190(15) 0.0256(5) Uani 1 1 d . . . . .
C39 C 0.9128(2) 0.59724(17) 0.77328(16) 0.0272(5) Uani 1 1 d . . . . .
C40 C 0.8107(2) 0.51184(16) 0.73845(16) 0.0265(5) Uani 1 1 d . . . . .
C41 C 0.7913(2) 0.46316(16) 0.79849(17) 0.0296(5) Uani 1 1 d . . . . .
C42 C 0.8757(2) 0.50243(17) 0.89133(17) 0.0306(6) Uani 1 1 d . . . . .
C43 C 0.8344(2) 0.49645(16) 0.95711(17) 0.0303(6) Uani 1 1 d . . . . .
C44 C 0.9163(2) 0.58271(17) 1.03426(15) 0.0284(5) Uani 1 1 d . . . . .
C45 C 0.8702(2) 0.62022(17) 1.07810(15) 0.0263(5) Uani 1 1 d . . . . .
C46 C 0.9143(2) 0.71820(16) 1.10642(14) 0.0252(5) Uani 1 1 d . . . . .
C47 C 1.0026(2) 0.77476(16) 1.08914(14) 0.0253(5) Uani 1 1 d . . . . .
C48 C 0.9928(2) 0.84796(15) 1.05796(15) 0.0249(5) Uani 1 1 d . . . . .
C49 C 0.8951(2) 0.86152(15) 1.04492(15) 0.0252(5) Uani 1 1 d . . . . .
C50 C 0.8346(2) 0.88145(14) 0.96578(16) 0.0263(5) Uani 1 1 d . . . . .
C51 C 0.8738(2) 0.88661(14) 0.90232(16) 0.0259(5) Uani 1 1 d . . . . .
C52 C 0.7858(2) 0.84584(15) 0.80606(16) 0.0265(5) Uani 1 1 d . . . . .
C53 C 0.8327(2) 0.80586(15) 0.75953(16) 0.0253(5) Uani 1 1 d . . . . .
C54 C 0.7549(2) 0.72407(16) 0.68593(15) 0.0248(5) Uani 1 1 d . . . . .
C55 C 0.7909(2) 0.65492(16) 0.67696(14) 0.0237(5) Uani 1 1 d . . . . .
C56 C 0.6837(2) 0.56535(16) 0.64031(14) 0.0236(5) Uani 1 1 d . . . . .
C57 C 0.6935(2) 0.49553(16) 0.67040(15) 0.0255(5) Uani 1 1 d . . . . .
C58 C 0.6016(2) 0.43681(15) 0.68891(15) 0.0259(5) Uani 1 1 d . . . . .
C59 C 0.6625(2) 0.41708(15) 0.76807(16) 0.0286(5) Uani 1 1 d . . . . .
C60 C 0.6230(2) 0.41205(15) 0.83168(16) 0.0289(5) Uani 1 1 d . . . . .
C61 C 0.7111(2) 0.45276(15) 0.92762(16) 0.0287(5) Uani 1 1 d . . . . .
C62 C 0.6632(2) 0.49227(16) 0.97418(16) 0.0274(5) Uani 1 1 d . . . . .
C63 C 0.7415(2) 0.57459(16) 1.04776(15) 0.0259(5) Uani 1 1 d . . . . .
C64 C 0.7059(2) 0.64371(16) 1.05719(15) 0.0249(5) Uani 1 1 d . . . . .
C65 C 0.8128(2) 0.73280(16) 1.09318(14) 0.0241(5) Uani 1 1 d . . . . .
C66 C 0.8030(2) 0.80254(15) 1.06316(15) 0.0244(5) Uani 1 1 d . . . . .
C67 C 0.6865(2) 0.78648(16) 0.99556(16) 0.0265(5) Uani 1 1 d . . . . .
C68 C 0.7054(2) 0.83475(15) 0.93513(17) 0.0271(5) Uani 1 1 d . . . . .
C69 C 0.6213(2) 0.79568(16) 0.84276(17) 0.0284(5) Uani 1 1 d . . . . .
C70 C 0.6622(2) 0.80143(16) 0.77699(16) 0.0276(5) Uani 1 1 d . . . . .
C71 C 0.5810(2) 0.71573(17) 0.69998(16) 0.0274(5) Uani 1 1 d . . . . .
C72 C 0.6261(2) 0.67804(16) 0.65530(14) 0.0243(5) Uani 1 1 d . . . . .
C73 C 0.5817(2) 0.57978(16) 0.62692(14) 0.0246(5) Uani 1 1 d . . . . .
C74 C 0.4941(2) 0.52385(16) 0.64459(14) 0.0244(5) Uani 1 1 d . . . . .
C75 C 0.5042(2) 0.45067(15) 0.67629(15) 0.0260(5) Uani 1 1 d . . . . .
C76 C 0.4634(2) 0.44529(15) 0.74269(16) 0.0270(5) Uani 1 1 d . . . . .
C77 C 0.5214(2) 0.42648(15) 0.81850(16) 0.0280(5) Uani 1 1 d . . . . .
C78 C 0.5464(2) 0.47612(16) 0.90664(16) 0.0276(5) Uani 1 1 d . . . . .
C79 C 0.5124(2) 0.54260(16) 0.91533(16) 0.0264(5) Uani 1 1 d . . . . .
C80 C 0.5940(2) 0.62857(16) 0.99222(15) 0.0252(5) Uani 1 1 d . . . . .
C81 C 0.5840(2) 0.70123(17) 0.96075(16) 0.0270(5) Uani 1 1 d . . . . .
C82 C 0.4962(2) 0.66078(17) 0.86446(17) 0.0281(5) Uani 1 1 d . . . . .
C83 C 0.5142(2) 0.70693(18) 0.80640(17) 0.0291(5) Uani 1 1 d . . . . .
C84 C 0.4895(2) 0.65717(17) 0.71846(16) 0.0275(5) Uani 1 1 d . . . . .
C85 C 0.44746(19) 0.56340(17) 0.69146(15) 0.0267(5) Uani 1 1 d . . . . .
C86 C 0.42804(19) 0.51493(17) 0.75171(16) 0.0278(5) Uani 1 1 d . . . . .
C87 C 0.45230(19) 0.56262(17) 0.83635(17) 0.0282(5) Uani 1 1 d . . . . .
C88 C 0.7669(2) 0.77448(16) 0.35155(17) 0.0358(6) Uani 1 1 d . . . . .
C89 C 0.8264(2) 0.75915(15) 0.42859(17) 0.0326(6) Uani 1 1 d . . . . .
C90 C 0.9527(3) 0.77433(16) 0.45993(17) 0.0375(6) Uani 1 1 d . . . . .
C91 C 1.0085(3) 0.80248(18) 0.41133(18) 0.0393(7) Uani 1 1 d . . . . .
C92 C 0.9427(3) 0.81684(17) 0.32796(15) 0.0332(6) Uani 1 1 d . . . . .
C93 C 0.8265(3) 0.80461(16) 0.29952(16) 0.0354(6) Uani 1 1 d . . . . .
C94 C 0.7957(2) 0.86987(18) 0.26663(14) 0.0309(6) Uani 1 1 d . . . . .
C95 C 0.7149(2) 0.87921(19) 0.29833(17) 0.0369(6) Uani 1 1 d . . . . .
C96 C 0.7229(2) 0.9620(2) 0.32307(17) 0.0358(6) Uani 1 1 d . . . . .
C97 C 0.7143(2) 0.99154(18) 0.40352(16) 0.0293(5) Uani 1 1 d . . . . .
C98 C 0.7012(2) 0.93772(18) 0.45662(18) 0.0301(5) Uani 1 1 d . . . . .
C99 C 0.6923(2) 0.84904(17) 0.43043(19) 0.0329(6) Uani 1 1 d . . . . .
C100 C 0.6978(2) 0.82026(17) 0.35150(17) 0.0355(6) Uani 1 1 d . . . . .
C101 C 0.7562(2) 0.83264(16) 0.51071(17) 0.0312(6) Uani 1 1 d . . . . .
C102 C 0.8030(2) 0.91288(19) 0.58762(19) 0.0365(6) Uani 1 1 d . . . . .
C103 C 0.9131(3) 0.94383(19) 0.66143(17) 0.0346(6) Uani 1 1 d . . . . .
C104 C 0.9831(2) 0.89667(17) 0.66246(15) 0.0270(5) Uani 1 1 d . . . . .
C105 C 0.9397(2) 0.82077(16) 0.58794(16) 0.0287(5) Uani 1 1 d . . . . .
C106 C 0.8222(2) 0.78814(15) 0.50981(16) 0.0283(5) Uani 1 1 d . . . . .
C107 C 1.1081(2) 0.96581(17) 0.70907(15) 0.0276(5) Uani 1 1 d . . . . .
C108 C 1.1857(2) 0.95748(16) 0.68114(15) 0.0248(5) Uani 1 1 d . . . . .
C109 C 1.1429(2) 0.88065(16) 0.60471(15) 0.0250(5) Uani 1 1 d . . . . .
C110 C 1.0214(2) 0.81307(15) 0.55813(15) 0.0274(5) Uani 1 1 d . . . . .
C111 C 1.2037(2) 0.91163(18) 0.55352(17) 0.0289(5) Uani 1 1 d . . . . .
C112 C 1.1357(2) 0.87104(18) 0.45840(17) 0.0311(6) Uani 1 1 d . . . . .
C113 C 1.1496(2) 0.9273(2) 0.40366(17) 0.0337(6) Uani 1 1 d . . . . .
C114 C 1.2294(2) 1.01996(19) 0.44569(18) 0.0331(6) Uani 1 1 d . . . . .
C115 C 1.0311(2) 0.89429(18) 0.32384(15) 0.0309(6) Uani 1 1 d . . . . .
C116 C 1.0017(2) 0.95666(16) 0.29238(15) 0.0270(5) Uani 1 1 d . . . . .
C117 C 0.8820(2) 0.94425(16) 0.26321(14) 0.0275(5) Uani 1 1 d . . . . .
S1 S 0.53249(5) 0.23200(4) -0.08227(3) 0.02003(12) Uani 1 1 d . . . . .
S2 S 0.35734(4) 0.04851(3) -0.09387(3) 0.01613(11) Uani 1 1 d . . . . .
S3 S 0.33265(5) 0.00634(4) 0.27545(4) 0.02063(12) Uani 1 1 d . . . . .
S4 S 0.50157(5) 0.16877(4) 0.45964(4) 0.02113(12) Uani 1 1 d . . . . .
S5 S 0.86792(5) 0.57053(3) 0.45630(3) 0.01923(12) Uani 1 1 d . . . . .
S6 S 0.85713(5) 0.57496(3) 0.27437(3) 0.01689(11) Uani 1 1 d . . . . .
C23 C 0.26616(18) -0.05151(14) -0.07892(14) 0.0188(4) Uani 1 1 d . . . . .
H23A H 0.3172 -0.0757 -0.0456 0.028 Uiso 1 1 calc R U . . .
H23B H 0.2014 -0.0984 -0.1385 0.028 Uiso 1 1 calc R U . . .
H23C H 0.2303 -0.0350 -0.0445 0.028 Uiso 1 1 calc R U . . .

loop_
_atom_site_aniso_label
_atom_site_aniso_U_11
_atom_site_aniso_U_22
_atom_site_aniso_U_33
_atom_site_aniso_U_23
_atom_site_aniso_U_13
_atom_site_aniso_U_12
C1 0.0096(9) 0.0148(10) 0.0158(10) 0.0052(8) 0.0061(8) 0.0070(8)
C2 0.0104(9) 0.0155(10) 0.0155(10) 0.0065(8) 0.0039(8) 0.0081(8)
C3 0.0140(9) 0.0162(10) 0.0164(10) 0.0099(8) 0.0060(8) 0.0110(8)
C4 0.0166(10) 0.0137(9) 0.0187(10) 0.0101(8) 0.0098(8) 0.0115(8)
C5 0.0161(10) 0.0137(9) 0.0183(10) 0.0072(8) 0.0105(8) 0.0120(8)
C6 0.0122(9) 0.0140(10) 0.0163(10) 0.0049(8) 0.0083(8) 0.0091(8)
C7 0.0130(9) 0.0142(10) 0.0174(10) 0.0062(8) 0.0103(8) 0.0080(8)
C8 0.0155(10) 0.0168(10) 0.0153(10) 0.0060(8) 0.0092(8) 0.0105(8)
C9 0.0131(9) 0.0125(9) 0.0147(9) 0.0028(8) 0.0072(8) 0.0077(8)
C10 0.0151(10) 0.0103(9) 0.0193(10) 0.0039(8) 0.0096(8) 0.0078(8)
C11 0.0180(10) 0.0124(9) 0.0194(10) 0.0067(8) 0.0099(9) 0.0080(8)
C12 0.0182(10) 0.0122(9) 0.0202(10) 0.0093(8) 0.0094(9) 0.0102(8)
C13 0.0172(10) 0.0153(10) 0.0222(10) 0.0118(8) 0.0107(9) 0.0098(8)
C14 0.0199(10) 0.0179(10) 0.0188(10) 0.0127(8) 0.0111(9) 0.0126(9)
C15 0.0167(10) 0.0165(10) 0.0141(9) 0.0087(8) 0.0066(8) 0.0106(8)
C16 0.0175(10) 0.0168(10) 0.0140(9) 0.0079(8) 0.0078(8) 0.0091(8)
C17 0.0116(9) 0.0177(10) 0.0108(9) 0.0053(8) 0.0037(8) 0.0076(8)
C18 0.0119(9) 0.0152(10) 0.0133(9) 0.0037(8) 0.0046(8) 0.0067(8)
C19 0.0116(9) 0.0138(10) 0.0153(9) 0.0063(8) 0.0058(8) 0.0056(8)
C20 0.0096(9) 0.0147(10) 0.0157(10) 0.0066(8) 0.0066(8) 0.0058(8)
C21 0.0138(9) 0.0129(10) 0.0141(9) 0.0054(8) 0.0076(8) 0.0068(8)
C22 0.036(5) 0.026(3) 0.028(3) 0.018(3) 0.026(3) 0.022(3)
C22T 0.037(7) 0.040(6) 0.029(5) 0.022(5) 0.024(6) 0.028(6)
C24 0.0395(14) 0.0248(12) 0.0485(16) 0.0234(12) 0.0285(13) 0.0172(11)
C25 0.0359(13) 0.0276(12) 0.0200(11) 0.0107(10) 0.0177(10) 0.0129(11)
C26 0.0191(10) 0.0224(11) 0.0148(10) 0.0032(8) 0.0089(9) 0.0079(9)
C27 0.0171(11) 0.0382(14) 0.0479(16) 0.0312(13) 0.0128(11) 0.0077(11)
C28 0.0094(10) 0.0370(14) 0.0271(12) 0.0084(10) 0.0070(9) 0.0058(10)
C29 0.0141(10) 0.0394(14) 0.0326(13) 0.0116(11) 0.0150(10) 0.0122(10)
C30 0.0219(11) 0.0461(15) 0.0340(13) 0.0140(11) 0.0189(10) 0.0252(11)
C31 0.0281(12) 0.0456(15) 0.0349(13) 0.0173(12) 0.0156(11) 0.0322(12)
C32 0.0227(12) 0.0474(15) 0.0246(12) 0.0172(11) 0.0074(10) 0.0262(11)
C33 0.0131(10) 0.0414(14) 0.0215(11) 0.0099(10) 0.0024(9) 0.0132(10)
C34 0.0141(10) 0.0218(11) 0.0247(12) 0.0018(9) 0.0081(9) -0.0032(9)
C35 0.0236(11) 0.0146(10) 0.0297(12) 0.0068(9) 0.0156(10) -0.0018(9)
C36 0.0242(11) 0.0224(11) 0.0280(12) 0.0122(10) 0.0190(10) 0.0023(10)
C37 0.0196(11) 0.0328(13) 0.0281(12) 0.0114(10) 0.0195(10) 0.0075(10)
C38 0.0269(12) 0.0355(13) 0.0257(12) 0.0114(10) 0.0229(10) 0.0150(11)
C39 0.0293(12) 0.0402(14) 0.0297(12) 0.0110(11) 0.0232(11) 0.0245(11)
C40 0.0381(13) 0.0293(12) 0.0281(12) 0.0086(10) 0.0227(11) 0.0248(11)
C41 0.0469(15) 0.0248(12) 0.0355(13) 0.0124(10) 0.0242(12) 0.0293(12)
C42 0.0437(15) 0.0338(13) 0.0366(13) 0.0192(11) 0.0211(12) 0.0355(12)
C43 0.0464(15) 0.0281(13) 0.0317(13) 0.0217(11) 0.0183(12) 0.0291(12)
C44 0.0352(13) 0.0365(13) 0.0229(12) 0.0205(10) 0.0101(10) 0.0268(12)
C45 0.0335(13) 0.0351(13) 0.0150(10) 0.0175(10) 0.0108(10) 0.0193(11)
C46 0.0273(12) 0.0320(13) 0.0100(10) 0.0062(9) 0.0059(9) 0.0128(10)
C47 0.0195(11) 0.0317(13) 0.0120(10) 0.0028(9) 0.0017(9) 0.0092(10)
C48 0.0204(11) 0.0193(11) 0.0173(11) -0.0015(9) 0.0059(9) 0.0004(9)
C49 0.0302(12) 0.0136(10) 0.0230(11) -0.0018(9) 0.0135(10) 0.0055(9)
C50 0.0363(13) 0.0108(10) 0.0312(12) 0.0044(9) 0.0174(11) 0.0115(10)
C51 0.0353(13) 0.0097(10) 0.0310(12) 0.0091(9) 0.0177(11) 0.0074(9)
C52 0.0398(14) 0.0162(11) 0.0315(12) 0.0177(10) 0.0193(11) 0.0158(10)
C53 0.0331(13) 0.0220(11) 0.0274(12) 0.0191(10) 0.0199(10) 0.0107(10)
C54 0.0340(13) 0.0302(12) 0.0195(11) 0.0188(10) 0.0183(10) 0.0156(11)
C55 0.0310(12) 0.0295(12) 0.0179(11) 0.0113(9) 0.0192(10) 0.0133(10)
C56 0.0290(12) 0.0284(12) 0.0125(10) 0.0045(9) 0.0123(9) 0.0122(10)
C57 0.0358(13) 0.0233(12) 0.0184(11) 0.0012(9) 0.0168(10) 0.0141(10)
C58 0.0357(13) 0.0130(10) 0.0211(11) 0.0000(9) 0.0135(10) 0.0074(10)
C59 0.0439(14) 0.0138(11) 0.0299(12) 0.0065(9) 0.0188(11) 0.0156(10)
C60 0.0437(14) 0.0098(10) 0.0325(13) 0.0106(9) 0.0207(11) 0.0095(10)
C61 0.0474(15) 0.0166(11) 0.0315(13) 0.0187(10) 0.0222(12) 0.0178(11)
C62 0.0396(14) 0.0214(11) 0.0280(12) 0.0195(10) 0.0220(11) 0.0118(10)
C63 0.0382(13) 0.0283(12) 0.0174(11) 0.0166(9) 0.0178(10) 0.0150(11)
C64 0.0327(13) 0.0297(12) 0.0191(11) 0.0116(9) 0.0207(10) 0.0124(10)
C65 0.0300(12) 0.0287(12) 0.0130(10) 0.0048(9) 0.0142(9) 0.0112(10)
C66 0.0323(12) 0.0226(11) 0.0188(11) 0.0005(9) 0.0174(10) 0.0116(10)
C67 0.0336(13) 0.0281(12) 0.0319(13) 0.0073(10) 0.0242(11) 0.0207(11)
C68 0.0393(14) 0.0208(11) 0.0359(13) 0.0103(10) 0.0235(11) 0.0229(11)
C69 0.0365(13) 0.0284(12) 0.0390(14) 0.0171(11) 0.0204(11) 0.0291(11)
C70 0.0381(14) 0.0261(12) 0.0327(13) 0.0200(10) 0.0169(11) 0.0255(11)
C71 0.0289(12) 0.0346(13) 0.0250(12) 0.0200(10) 0.0084(10) 0.0230(11)
C72 0.0281(12) 0.0314(12) 0.0154(10) 0.0161(9) 0.0080(9) 0.0165(10)
C73 0.0256(12) 0.0307(12) 0.0101(10) 0.0069(9) 0.0047(9) 0.0118(10)
C74 0.0175(11) 0.0272(12) 0.0130(10) 0.0030(9) 0.0008(9) 0.0056(9)
C75 0.0238(12) 0.0175(11) 0.0174(11) -0.0010(9) 0.0057(9) 0.0001(9)
C76 0.0186(11) 0.0174(11) 0.0246(12) 0.0014(9) 0.0085(9) -0.0048(9)
C77 0.0295(12) 0.0130(10) 0.0315(13) 0.0083(9) 0.0175(11) -0.0010(9)
C78 0.0290(12) 0.0217(12) 0.0288(12) 0.0135(10) 0.0203(11) 0.0017(10)
C79 0.0195(11) 0.0306(12) 0.0301(12) 0.0125(10) 0.0202(10) 0.0045(10)
C80 0.0274(12) 0.0308(13) 0.0269(12) 0.0112(10) 0.0245(10) 0.0112(10)
C81 0.0275(12) 0.0365(13) 0.0321(13) 0.0108(11) 0.0240(11) 0.0202(11)
C82 0.0186(11) 0.0404(14) 0.0361(13) 0.0125(11) 0.0182(10) 0.0196(11)
C83 0.0241(12) 0.0407(14) 0.0370(13) 0.0170(11) 0.0156(11) 0.0270(11)
C84 0.0187(11) 0.0397(14) 0.0269(12) 0.0159(11) 0.0061(10) 0.0209(11)
C85 0.0111(10) 0.0360(13) 0.0218(11) 0.0087(10) 0.0017(9) 0.0087(10)
C86 0.0092(10) 0.0326(13) 0.0265(12) 0.0065(10) 0.0057(9) 0.0015(9)
C87 0.0124(10) 0.0378(14) 0.0338(13) 0.0114(11) 0.0153(10) 0.0082(10)
C88 0.0353(14) 0.0150(11) 0.0269(13) -0.0027(10) 0.0104(11) -0.0056(10)
C89 0.0377(14) 0.0062(10) 0.0347(13) 0.0049(9) 0.0131(11) -0.0007(10)
C90 0.0647(18) 0.0174(12) 0.0295(13) 0.0082(10) 0.0185(13) 0.0247(13)
C91 0.0651(19) 0.0293(14) 0.0350(14) 0.0104(11) 0.0243(14) 0.0344(14)
C92 0.0627(18) 0.0257(12) 0.0165(11) 0.0039(9) 0.0168(12) 0.0306(13)
C93 0.0482(16) 0.0153(11) 0.0167(11) -0.0061(9) 0.0156(11) -0.0027(11)
C94 0.0235(12) 0.0405(14) 0.0089(10) -0.0057(10) 0.0004(9) 0.0110(11)
C95 0.0210(12) 0.0428(16) 0.0227(12) 0.0074(11) -0.0002(10) 0.0071(11)
C96 0.0222(12) 0.0513(17) 0.0253(13) 0.0139(12) 0.0028(10) 0.0194(12)
C97 0.0181(11) 0.0485(15) 0.0288(12) 0.0172(11) 0.0112(10) 0.0223(11)
C98 0.0144(11) 0.0389(14) 0.0420(14) 0.0165(12) 0.0173(10) 0.0134(10)
C99 0.0131(11) 0.0274(13) 0.0482(15) 0.0130(11) 0.0145(11) 0.0018(10)
C100 0.0155(11) 0.0256(13) 0.0300(13) 0.0035(10) -0.0007(10) -0.0067(10)
C101 0.0241(12) 0.0239(12) 0.0395(14) 0.0138(11) 0.0221(11) -0.0010(10)
C102 0.0366(14) 0.0460(16) 0.0415(15) 0.0246(13) 0.0312(13) 0.0179(13)
C103 0.0473(16) 0.0421(15) 0.0329(13) 0.0240(12) 0.0330(13) 0.0212(13)
C104 0.0376(13) 0.0325(13) 0.0240(11) 0.0243(10) 0.0206(11) 0.0184(11)
C105 0.0321(13) 0.0202(11) 0.0300(12) 0.0205(10) 0.0128(11) 0.0080(10)
C106 0.0270(12) 0.0152(11) 0.0330(13) 0.0154(10) 0.0134(10) 0.0012(9)
C107 0.0408(14) 0.0322(13) 0.0153(10) 0.0145(10) 0.0123(10) 0.0223(11)
C108 0.0282(12) 0.0312(12) 0.0168(10) 0.0138(9) 0.0063(9) 0.0193(10)
C109 0.0370(13) 0.0328(13) 0.0255(12) 0.0209(10) 0.0180(10) 0.0288(11)
C110 0.0436(14) 0.0154(11) 0.0240(12) 0.0117(9) 0.0118(11) 0.0187(11)
C111 0.0360(13) 0.0465(15) 0.0335(13) 0.0258(12) 0.0235(11) 0.0358(12)
C112 0.0452(15) 0.0398(14) 0.0334(13) 0.0166(11) 0.0251(12) 0.0362(13)
C113 0.0408(14) 0.0584(17) 0.0272(13) 0.0172(12) 0.0239(12) 0.0388(14)
C114 0.0304(13) 0.0530(17) 0.0414(14) 0.0254(13) 0.0307(12) 0.0269(13)
C115 0.0395(14) 0.0462(15) 0.0162(11) 0.0043(10) 0.0160(10) 0.0292(13)
C116 0.0390(14) 0.0308(13) 0.0143(10) 0.0071(9) 0.0194(10) 0.0139(11)
C117 0.0449(14) 0.0314(13) 0.0082(10) 0.0069(9) 0.0103(10) 0.0235(12)
S1 0.0176(3) 0.0220(3) 0.0148(2) 0.0091(2) 0.0064(2) 0.0055(2)
S2 0.0141(2) 0.0136(2) 0.0155(2) 0.00344(19) 0.0051(2) 0.0051(2)
S3 0.0197(3) 0.0183(3) 0.0262(3) 0.0117(2) 0.0141(2) 0.0074(2)
S4 0.0239(3) 0.0246(3) 0.0216(3) 0.0118(2) 0.0158(2) 0.0120(2)
S5 0.0249(3) 0.0144(2) 0.0148(2) 0.0034(2) 0.0078(2) 0.0092(2)
S6 0.0211(3) 0.0125(2) 0.0176(2) 0.00684(19) 0.0104(2) 0.0074(2)
C23 0.0153(10) 0.0155(10) 0.0203(10) 0.0030(8) 0.0086(9) 0.0042(8)

loop_
_atom_type_symbol
_atom_type_description
_atom_type_scat_dispersion_real
_atom_type_scat_dispersion_imag
_atom_type_scat_source
C C 0.0033 0.0016 'International Tables Vol C Tables 4.2.6.8 and 6.1.1.4'
H H 0.0000 0.0000 'International Tables Vol C Tables 4.2.6.8 and 6.1.1.4'
S S 0.1246 0.1234 'International Tables Vol C Tables 4.2.6.8 and 6.1.1.4'

loop_
_geom_angle_atom_site_label_1
_geom_angle_atom_site_label_2
_geom_angle_atom_site_label_3
_geom_angle
_geom_angle_site_symmetry_1
_geom_angle_site_symmetry_3
C2 C1 C20 121.31(18) . .
C2 C1 C6 120.42(18) . .
C20 C1 C6 110.00(17) . .
C1 C2 C17 122.96(18) . .
C1 C2 C3 119.60(18) . .
C17 C2 C3 110.88(18) . .
C4 C3 C15 122.47(19) . .
C4 C3 C2 119.95(18) . .
C15 C3 C2 111.20(18) . .
C3 C4 C12 121.62(19) . .
C3 C4 C5 120.47(18) . .
C12 C4 C5 110.57(18) . .
C6 C5 C10 123.46(18) . .
C6 C5 C4 119.59(18) . .
C10 C5 C4 110.96(17) . .
C5 C6 C7 121.47(18) . .
C5 C6 C1 119.83(18) . .
C7 C6 C1 110.44(17) . .
C6 C7 C8 116.87(18) . .
C6 C7 C21 108.14(16) . .
C8 C7 C21 132.32(18) . .
C7 C8 C9 121.26(18) . .
C7 C8 S1 118.66(15) . .
C9 C8 S1 119.36(14) . .
C10 C9 C8 120.09(17) . .
C10 C9 S2 126.60(15) . .
C8 C9 S2 113.04(14) . .
C5 C10 C9 115.97(18) . .
C5 C10 C11 106.41(17) . .
C9 C10 C11 136.10(18) . .
C12 C11 C10 102.75(16) . .
C12 C11 H11A 111.2 . .
C10 C11 H11A 111.2 . .
C12 C11 H11B 111.2 . .
C10 C11 H11B 111.2 . .
H11A C11 H11B 109.1 . .
C4 C12 C13 117.51(18) . .
C4 C12 C11 107.44(17) . .
C13 C12 C11 133.16(18) . .
C12 C13 C14 120.39(18) . .
C12 C13 S3 119.19(16) . .
C14 C13 S3 119.59(15) . .
C15 C14 C13 120.20(18) . .
C15 C14 S4 123.66(16) . .
C13 C14 S4 115.76(15) . .
C3 C15 C14 116.86(18) . .
C3 C15 C16 106.70(17) . .
C14 C15 C16 134.09(18) . .
C15 C16 C17 103.14(15) . .
C15 C16 H16A 111.1 . .
C17 C16 H16A 111.1 . .
C15 C16 H16B 111.1 . .
C17 C16 H16B 111.1 . .
H16A C16 H16B 109.1 . .
C2 C17 C18 116.59(18) . .
C2 C17 C16 106.79(17) . .
C18 C17 C16 134.43(18) . .
C17 C18 C19 120.15(18) . .
C17 C18 S5 124.51(15) . .
C19 C18 S5 115.09(15) . .
C20 C19 C18 120.98(18) . .
C20 C19 S6 118.96(15) . .
C18 C19 S6 119.47(15) . .
C19 C20 C1 117.24(18) . .
C19 C20 C21 132.39(17) . .
C1 C20 C21 108.01(16) . .
C7 C21 C20 101.87(15) . .
C7 C21 H21A 111.4 . .
C20 C21 H21A 111.4 . .
C7 C21 H21B 111.4 . .
C20 C21 H21B 111.4 . .
H21A C21 H21B 109.3 . .
S1 C22 H22A 109.5 . .
S1 C22 H22B 109.5 . .
H22A C22 H22B 109.5 . .
S1 C22 H22C 109.5 . .
H22A C22 H22C 109.5 . .
H22B C22 H22C 109.5 . .
S1 C22T H22D 109.5 . .
S1 C22T H22E 109.5 . .
H22D C22T H22E 109.5 . .
S1 C22T H22F 109.5 . .
H22D C22T H22F 109.5 . .
H22E C22T H22F 109.5 . .
S3 C24 H24A 109.5 . .
S3 C24 H24B 109.5 . .
H24A C24 H24B 109.5 . .
S3 C24 H24C 109.5 . .
H24A C24 H24C 109.5 . .
H24B C24 H24C 109.5 . .
S4 C25 H25A 109.5 . .
S4 C25 H25B 109.5 . .
H25A C25 H25B 109.5 . .
S4 C25 H25C 109.5 . .
H25A C25 H25C 109.5 . .
H25B C25 H25C 109.5 . .
S5 C26 H26A 109.5 . .
S5 C26 H26B 109.5 . .
H26A C26 H26B 109.5 . .
S5 C26 H26C 109.5 . .
H26A C26 H26C 109.5 . .
H26B C26 H26C 109.5 . .
S6 C27 H27A 109.5 . .
S6 C27 H27B 109.5 . .
H27A C27 H27B 109.5 . .
S6 C27 H27C 109.5 . .
H27A C27 H27C 109.5 . .
H27B C27 H27C 109.5 . .
C29 C28 C34 120.0(2) . .
C29 C28 C33 119.9(2) . .
C34 C28 C33 108.0(2) . .
C28 C29 C30 120.1(2) . .
C28 C29 C37 120.0(2) . .
C30 C29 C37 107.8(2) . .
C31 C30 C29 120.1(2) . .
C31 C30 C39 119.7(2) . .
C29 C30 C39 108.3(2) . .
C30 C31 C42 120.0(2) . .
C30 C31 C32 119.6(2) . .
C42 C31 C32 108.5(2) . .
C33 C32 C31 120.4(2) . .
C33 C32 C44 119.9(2) . .
C31 C32 C44 107.7(2) . .
C32 C33 C47 120.3(2) . .
C32 C33 C28 119.8(2) . .
C47 C33 C28 108.1(2) . .
C35 C34 C28 119.9(2) . .
C35 C34 C48 120.2(2) . .
C28 C34 C48 107.8(2) . .
C34 C35 C51 120.1(2) . .
C34 C35 C36 120.0(2) . .
C51 C35 C36 108.0(2) . .
C37 C36 C53 120.3(2) . .
C37 C36 C35 120.1(2) . .
C53 C36 C35 108.1(2) . .
C36 C37 C29 120.0(2) . .
C36 C37 C38 119.7(2) . .
C29 C37 C38 108.2(2) . .
C55 C38 C37 120.1(2) . .
C55 C38 C39 119.9(2) . .
C37 C38 C39 108.1(2) . .
C40 C39 C38 120.2(2) . .
C40 C39 C30 120.4(2) . .
C38 C39 C30 107.6(2) . .
C39 C40 C41 120.0(2) . .
C39 C40 C57 119.9(2) . .
C41 C40 C57 108.0(2) . .
C42 C41 C59 120.0(2) . .
C42 C41 C40 119.8(2) . .
C59 C41 C40 108.1(2) . .
C41 C42 C31 120.2(2) . .
C41 C42 C43 120.0(2) . .
C31 C42 C43 108.0(2) . .
C61 C43 C42 119.8(2) . .
C61 C43 C44 120.0(2) . .
C42 C43 C44 107.7(2) . .
C45 C44 C32 120.0(2) . .
C45 C44 C43 119.7(2) . .
C32 C44 C43 108.1(2) . .
C44 C45 C63 120.5(2) . .
C44 C45 C46 120.1(2) . .
C63 C45 C46 107.7(2) . .
C47 C46 C65 119.8(2) . .
C47 C46 C45 120.0(2) . .
C65 C46 C45 108.1(2) . .
C46 C47 C33 119.7(2) . .
C46 C47 C48 120.1(2) . .
C33 C47 C48 108.1(2) . .
C49 C48 C47 120.0(2) . .
C49 C48 C34 119.5(2) . .
C47 C48 C34 108.0(2) . .
C48 C49 C50 120.1(2) . .
C48 C49 C66 119.9(2) . .
C50 C49 C66 108.0(2) . .
C51 C50 C49 120.2(2) . .
C51 C50 C68 119.7(2) . .
C49 C50 C68 107.9(2) . .
C50 C51 C35 119.8(2) . .
C50 C51 C52 120.0(2) . .
C35 C51 C52 108.0(2) . .
C70 C52 C53 119.6(2) . .
C70 C52 C51 120.1(2) . .
C53 C52 C51 108.1(2) . .
C54 C53 C36 120.0(2) . .
C54 C53 C52 120.4(2) . .
C36 C53 C52 107.8(2) . .
C53 C54 C72 120.0(2) . .
C53 C54 C55 119.8(2) . .
C72 C54 C55 108.2(2) . .
C38 C55 C54 120.1(2) . .
C38 C55 C56 119.9(2) . .
C54 C55 C56 108.0(2) . .
C57 C56 C73 120.2(2) . .
C57 C56 C55 120.0(2) . .
C73 C56 C55 107.8(2) . .
C56 C57 C40 120.0(2) . .
C56 C57 C58 119.9(2) . .
C40 C57 C58 107.9(2) . .
C75 C58 C59 120.2(2) . .
C75 C58 C57 120.0(2) . .
C59 C58 C57 107.8(2) . .
C60 C59 C41 119.9(2) . .
C60 C59 C58 119.8(2) . .
C41 C59 C58 108.2(2) . .
C59 C60 C61 119.7(2) . .
C59 C60 C77 120.1(2) . .
C61 C60 C77 108.2(2) . .
C43 C61 C60 120.6(2) . .
C43 C61 C62 120.1(2) . .
C60 C61 C62 107.7(2) . .
C63 C62 C78 120.0(2) . .
C63 C62 C61 119.8(2) . .
C78 C62 C61 108.0(2) . .
C62 C63 C64 120.1(2) . .
C62 C63 C45 119.9(2) . .
C64 C63 C45 108.4(2) . .
C80 C64 C63 120.0(2) . .
C80 C64 C65 119.7(2) . .
C63 C64 C65 107.9(2) . .
C66 C65 C46 120.2(2) . .
C66 C65 C64 120.1(2) . .
C46 C65 C64 107.9(2) . .
C65 C66 C67 120.0(2) . .
C65 C66 C49 120.0(2) . .
C67 C66 C49 107.9(2) . .
C81 C67 C66 120.1(2) . .
C81 C67 C68 119.7(2) . .
C66 C67 C68 108.2(2) . .
C69 C68 C67 120.1(2) . .
C69 C68 C50 120.1(2) . .
C67 C68 C50 108.0(2) . .
C68 C69 C70 120.1(2) . .
C68 C69 C83 120.3(2) . .
C70 C69 C83 108.0(2) . .
C52 C70 C69 120.0(2) . .
C52 C70 C71 119.9(2) . .
C69 C70 C71 108.1(2) . .
C72 C71 C84 120.1(2) . .
C72 C71 C70 120.3(2) . .
C84 C71 C70 107.8(2) . .
C71 C72 C54 119.8(2) . .
C71 C72 C73 120.0(2) . .
C54 C72 C73 108.0(2) . .
C74 C73 C56 120.0(2) . .
C74 C73 C72 119.9(2) . .
C56 C73 C72 107.9(2) . .
C73 C74 C85 120.0(2) . .
C73 C74 C75 120.0(2) . .
C85 C74 C75 107.8(2) . .
C58 C75 C74 120.0(2) . .
C58 C75 C76 119.8(2) . .
C74 C75 C76 108.1(2) . .
C77 C76 C86 119.9(2) . .
C77 C76 C75 120.3(2) . .
C86 C76 C75 107.8(2) . .
C76 C77 C60 119.9(2) . .
C76 C77 C78 120.1(2) . .
C60 C77 C78 108.0(2) . .
C79 C78 C62 119.9(2) . .
C79 C78 C77 120.0(2) . .
C62 C78 C77 108.1(2) . .
C78 C79 C87 119.9(2) . .
C78 C79 C80 120.1(2) . .
C87 C79 C80 107.9(2) . .
C64 C80 C81 120.2(2) . .
C64 C80 C79 119.8(2) . .
C81 C80 C79 108.1(2) . .
C67 C81 C80 120.0(2) . .
C67 C81 C82 120.2(2) . .
C80 C81 C82 108.1(2) . .
C83 C82 C81 120.3(2) . .
C83 C82 C87 119.7(2) . .
C81 C82 C87 108.0(2) . .
C82 C83 C69 119.5(2) . .
C82 C83 C84 120.0(2) . .
C69 C83 C84 108.2(2) . .
C85 C84 C83 120.5(2) . .
C85 C84 C71 119.8(2) . .
C83 C84 C71 107.9(2) . .
C84 C85 C74 120.3(2) . .
C84 C85 C86 119.7(2) . .
C74 C85 C86 108.3(2) . .
C87 C86 C76 119.9(2) . .
C87 C86 C85 119.9(2) . .
C76 C86 C85 108.1(2) . .
C86 C87 C79 120.1(2) . .
C86 C87 C82 120.3(2) . .
C79 C87 C82 108.0(2) . .
C89 C88 C100 119.4(2) . .
C89 C88 C93 119.7(3) . .
C100 C88 C93 108.9(2) . .
C88 C89 C106 121.7(3) . .
C88 C89 C90 120.5(2) . .
C106 C89 C90 105.8(2) . .
C91 C90 C110 119.6(3) . .
C91 C90 C89 119.9(2) . .
C110 C90 C89 108.9(2) . .
C90 C91 C112 119.6(2) . .
C90 C91 C92 119.0(3) . .
C112 C91 C92 109.8(2) . .
C93 C92 C115 119.7(2) . .
C93 C92 C91 121.4(2) . .
C115 C92 C91 106.5(2) . .
C92 C93 C94 119.9(2) . .
C92 C93 C88 119.5(2) . .
C94 C93 C88 108.6(2) . .
C117 C94 C93 119.6(2) . .
C117 C94 C95 121.6(2) . .
C93 C94 C95 106.9(2) . .
C96 C95 C100 120.1(3) . .
C96 C95 C94 119.4(2) . .
C100 C95 C94 108.9(2) . .
C95 C96 C97 119.2(2) . .
C95 C96 C108 119.6(2) . 2_776
C97 C96 C108 109.0(2) . 2_776
C98 C97 C111 119.6(2) . 2_776
C98 C97 C96 121.8(2) . .
C111 C97 C96 106.4(2) 2_776 .
C97 C98 C114 119.6(2) . 2_776
C97 C98 C99 119.3(2) . .
C114 C98 C99 109.3(2) 2_776 .
C100 C99 C98 118.5(2) . .
C100 C99 C101 119.7(2) . .
C98 C99 C101 109.5(2) . .
C99 C100 C88 119.8(2) . .
C99 C100 C95 121.1(2) . .
C88 C100 C95 106.8(2) . .
C106 C101 C99 120.0(2) . .
C106 C101 C102 122.0(2) . .
C99 C101 C102 106.0(2) . .
C103 C102 C101 119.0(3) . .
C103 C102 C114 119.2(3) . 2_776
C101 C102 C114 109.7(2) . 2_776
C102 C103 C104 119.8(2) . .
C102 C103 C116 119.9(2) . 2_776
C104 C103 C116 108.5(2) . 2_776
C105 C104 C107 119.7(2) . .
C105 C104 C103 121.4(2) . .
C107 C104 C103 106.8(2) . .
C104 C105 C106 118.4(2) . .
C104 C105 C110 119.9(2) . .
C106 C105 C110 109.6(2) . .
C101 C106 C89 119.4(2) . .
C101 C106 C105 119.4(2) . .
C89 C106 C105 109.0(2) . .
C108 C107 C104 120.1(2) . .
C108 C107 C117 119.2(2) . 2_776
C104 C107 C117 109.3(2) . 2_776
C107 C108 C109 121.0(2) . .
C107 C108 C96 121.0(2) . 2_776
C109 C108 C96 106.0(2) . 2_776
C110 C109 C108 119.7(2) . .
C110 C109 C111 119.2(2) . .
C108 C109 C111 109.1(2) . .
C109 C110 C105 119.5(2) . .
C109 C110 C90 121.8(2) . .
C105 C110 C90 106.6(2) . .
C112 C111 C97 120.5(2) . 2_776
C112 C111 C109 117.8(2) . .
C97 C111 C109 109.5(2) 2_776 .
C111 C112 C113 119.6(2) . .
C111 C112 C91 122.0(2) . .
C113 C112 C91 106.2(2) . .
C114 C113 C112 119.3(2) . .
C114 C113 C115 119.4(2) . .
C112 C113 C115 109.2(2) . .
C113 C114 C98 121.4(2) . 2_776
C113 C114 C102 121.1(2) . 2_776
C98 C114 C102 105.5(2) 2_776 2_776
C116 C115 C92 120.3(2) . .
C116 C115 C113 119.4(2) . .
C92 C115 C113 108.2(2) . .
C115 C116 C117 120.0(2) . .
C115 C116 C103 121.0(2) . 2_776
C117 C116 C103 106.8(2) . 2_776
C94 C117 C116 120.4(2) . .
C94 C117 C107 119.2(2) . 2_776
C116 C117 C107 108.5(2) . 2_776
C22T S1 C8 107.2(3) . .
C8 S1 C22 97.5(2) . .
C9 S2 C23 104.89(10) . .
C13 S3 C24 100.42(11) . .
C14 S4 C25 102.90(10) . .
C18 S5 C26 103.24(10) . .
C19 S6 C27 100.08(10) . .
S2 C23 H23A 109.5 . .
S2 C23 H23B 109.5 . .
H23A C23 H23B 109.5 . .
S2 C23 H23C 109.5 . .
H23A C23 H23C 109.5 . .
H23B C23 H23C 109.5 . .

loop_
_geom_bond_atom_site_label_1
_geom_bond_atom_site_label_2
_geom_bond_distance
_geom_bond_site_symmetry_2
C1 C2 1.387(3) .
C1 C20 1.397(3) .
C1 C6 1.434(3) .
C2 C17 1.393(3) .
C2 C3 1.428(3) .
C3 C4 1.386(3) .
C3 C15 1.397(3) .
C4 C12 1.390(3) .
C4 C5 1.432(3) .
C5 C6 1.384(3) .
C5 C10 1.396(3) .
C6 C7 1.391(3) .
C7 C8 1.393(3) .
C7 C21 1.543(3) .
C8 C9 1.452(3) .
C8 S1 1.782(2) .
C9 C10 1.407(3) .
C9 S2 1.7646(19) .
C10 C11 1.557(3) .
C11 C12 1.540(3) .
C11 H11A 0.9900 .
C11 H11B 0.9900 .
C12 C13 1.400(3) .
C13 C14 1.452(3) .
C13 S3 1.781(2) .
C14 C15 1.402(3) .
C14 S4 1.770(2) .
C15 C16 1.549(3) .
C16 C17 1.554(3) .
C16 H16A 0.9900 .
C16 H16B 0.9900 .
C17 C18 1.404(3) .
C18 C19 1.449(3) .
C18 S5 1.764(2) .
C19 C20 1.393(3) .
C19 S6 1.779(2) .
C20 C21 1.545(3) .
C21 H21A 0.9900 .
C21 H21B 0.9900 .
C22 S1 1.879(7) .
C22 H22A 0.9800 .
C22 H22B 0.9800 .
C22 H22C 0.9800 .
C22T S1 1.697(7) .
C22T H22D 0.9800 .
C22T H22E 0.9800 .
C22T H22F 0.9800 .
C24 S3 1.811(2) .
C24 H24A 0.9800 .
C24 H24B 0.9800 .
C24 H24C 0.9800 .
C25 S4 1.809(2) .
C25 H25A 0.9800 .
C25 H25B 0.9800 .
C25 H25C 0.9800 .
C26 S5 1.800(2) .
C26 H26A 0.9800 .
C26 H26B 0.9800 .
C26 H26C 0.9800 .
C27 S6 1.799(2) .
C27 H27A 0.9800 .
C27 H27B 0.9800 .
C27 H27C 0.9800 .
C28 C29 1.392(3) .
C28 C34 1.450(4) .
C28 C33 1.453(3) .
C29 C30 1.447(4) .
C29 C37 1.448(3) .
C30 C31 1.395(4) .
C30 C39 1.454(3) .
C31 C42 1.448(4) .
C31 C32 1.450(3) .
C32 C33 1.391(4) .
C32 C44 1.450(4) .
C33 C47 1.446(3) .
C34 C35 1.391(3) .
C34 C48 1.455(3) .
C35 C51 1.444(3) .
C35 C36 1.452(3) .
C36 C37 1.387(3) .
C36 C53 1.448(3) .
C37 C38 1.450(3) .
C38 C55 1.389(3) .
C38 C39 1.451(3) .
C39 C40 1.388(4) .
C40 C41 1.450(3) .
C40 C57 1.453(3) .
C41 C42 1.398(4) .
C41 C59 1.448(4) .
C42 C43 1.450(4) .
C43 C61 1.386(4) .
C43 C44 1.460(4) .
C44 C45 1.387(3) .
C45 C63 1.448(3) .
C45 C46 1.450(3) .
C46 C47 1.394(3) .
C46 C65 1.450(3) .
C47 C48 1.450(3) .
C48 C49 1.389(3) .
C49 C50 1.451(3) .
C49 C66 1.457(3) .
C50 C51 1.392(3) .
C50 C68 1.453(3) .
C51 C52 1.451(3) .
C52 C70 1.390(4) .
C52 C53 1.450(3) .
C53 C54 1.388(3) .
C54 C72 1.448(3) .
C54 C55 1.449(3) .
C55 C56 1.456(3) .
C56 C57 1.388(3) .
C56 C73 1.453(3) .
C57 C58 1.457(3) .
C58 C75 1.388(3) .
C58 C59 1.451(3) .
C59 C60 1.398(3) .
C60 C61 1.447(3) .
C60 C77 1.449(4) .
C61 C62 1.458(3) .
C62 C63 1.393(3) .
C62 C78 1.447(4) .
C63 C64 1.446(3) .
C64 C80 1.390(3) .
C64 C65 1.451(3) .
C65 C66 1.386(3) .
C66 C67 1.445(3) .
C67 C81 1.389(3) .
C67 C68 1.450(3) .
C68 C69 1.391(4) .
C69 C70 1.446(3) .
C69 C83 1.448(4) .
C70 C71 1.453(3) .
C71 C72 1.387(3) .
C71 C84 1.452(3) .
C72 C73 1.454(3) .
C73 C74 1.389(3) .
C74 C85 1.447(3) .
C74 C75 1.455(3) .
C75 C76 1.456(3) .
C76 C77 1.387(3) .
C76 C86 1.450(4) .
C77 C78 1.450(3) .
C78 C79 1.387(4) .
C79 C87 1.448(3) .
C79 C80 1.455(3) .
C80 C81 1.445(3) .
C81 C82 1.451(3) .
C82 C83 1.390(4) .
C82 C87 1.454(4) .
C83 C84 1.450(3) .
C84 C85 1.388(4) .
C85 C86 1.451(3) .
C86 C87 1.391(3) .
C88 C89 1.375(4) .
C88 C100 1.441(4) .
C88 C93 1.454(4) .
C89 C106 1.439(4) .
C89 C90 1.501(4) .
C90 C91 1.360(4) .
C90 C110 1.448(3) .
C91 C112 1.447(4) .
C91 C92 1.473(4) .
C92 C93 1.392(4) .
C92 C115 1.435(4) .
C93 C94 1.440(4) .
C94 C117 1.383(4) .
C94 C95 1.466(4) .
C95 C96 1.352(4) .
C95 C100 1.460(4) .
C96 C97 1.463(4) .
C96 C108 1.488(4) 2_776
C97 C98 1.391(4) .
C97 C111 1.433(4) 2_776
C98 C114 1.444(4) 2_776
C98 C99 1.445(4) .
C99 C100 1.412(4) .
C99 C101 1.445(4) .
C101 C106 1.390(4) .
C101 C102 1.458(4) .
C102 C103 1.359(4) .
C102 C114 1.482(4) 2_776
C103 C104 1.468(4) .
C103 C116 1.477(4) 2_776
C104 C105 1.401(4) .
C104 C107 1.430(4) .
C105 C106 1.446(3) .
C105 C110 1.447(4) .
C107 C108 1.375(3) .
C107 C117 1.462(3) 2_776
C108 C109 1.433(3) .
C108 C96 1.488(4) 2_776
C109 C110 1.391(4) .
C109 C111 1.456(3) .
C111 C112 1.405(4) .
C111 C97 1.433(4) 2_776
C112 C113 1.443(4) .
C113 C114 1.375(4) .
C113 C115 1.465(3) .
C114 C98 1.444(4) 2_776
C114 C102 1.482(4) 2_776
C115 C116 1.376(4) .
C116 C117 1.435(4) .
C116 C103 1.477(4) 2_776
C117 C107 1.462(3) 2_776
S2 C23 1.799(2) .
C23 H23A 0.9800 .
C23 H23B 0.9800 .
C23 H23C 0.9800 .
